data_4132693
loop_
_publ_author_name
'Liu, Wei'
'Ali, Siraj Z.'
'Ammann, Stephen E.'
'White, M. Christina'

_publ_contact_author
; 
M. Christina White 
University of Illinois 
Department of Chemistry 
600 South Mathews Avenue 
Urbana, Illinois  61801 
USA 
;
_publ_section_title
;
 Asymmetric Allylic C-H Alkylation via Palladium(II)/ cis-ArSOX Catalysis.
;
_journal_issue 34
_journal_name_full 'Journal of the American Chemical Society'
_journal_page_first 10658
_journal_page_last 10662
_journal_paper_doi 10.1021/jacs.8b05668
_journal_volume 140
_journal_year 2018
_chemical_absolute_configuration rm
_chemical_formula_moiety 'C30 H30 F3 N O9 Pd S, C H2 Cl2 '
_chemical_formula_sum 'C31 H32 Cl2 F3 N O9 Pd S'
_chemical_formula_weight 828.93
_space_group_crystal_system monoclinic
_space_group_IT_number 4
_space_group_name_Hall 'P 2yb'
_space_group_name_H-M_alt 'P 1 21 1'
_atom_sites_solution_hydrogens geom
_audit_creation_method SHELXL-2014/7
_audit_update_record
; 
? 
;
_cell_angle_alpha 90
_cell_angle_beta 112.9346(17)
_cell_angle_gamma 90
_cell_formula_units_Z 2
_cell_length_a 11.5175(6)
_cell_length_b 12.9029(7)
_cell_length_c 12.3215(6)
_cell_measurement_reflns_used 9997
_cell_measurement_temperature 100(2)
_cell_measurement_theta_max 28.30
_cell_measurement_theta_min 2.39
_cell_volume 1686.34(15)
_computing_cell_refinement 'SAINT V8.37A (Bruker, 2014)'
_computing_data_collection 'APEX3 V2016.9-0 (Bruker, 2016)'
_computing_data_reduction
; 
SAINT V8.34A, XPREP v2014/2, SADABS V2014/7 (Krause et al., 2015), 
TWINABS V2012/1 (Bruker, 2014) 
;
_computing_molecular_graphics
; 
SHELXTL v2014-7 (Bruker, 2014), CrystalMaker v2.7.7 (CrystalMaker, 1994) 
;
_computing_publication_material 'XCIF V2014-2 (Bruker, 2014)'
_computing_structure_refinement 'SHELX-2014-7 (Sheldrick, 2015)'
_computing_structure_solution 'SHELX-2014-7 (Sheldrick, 2015)'
_diffrn_ambient_temperature 100(2)
_diffrn_measured_fraction_theta_full 0.998
_diffrn_measured_fraction_theta_max 0.995
_diffrn_measurement_device 'Bruker D8 Venture/Photon 100'
_diffrn_measurement_method 'profile data from \f and \w scans'
_diffrn_radiation_monochromator 'multilayer mirrors'
_diffrn_radiation_source 'microfocus sealed tube'
_diffrn_radiation_type MoK\a
_diffrn_radiation_wavelength 0.71073
_diffrn_radiation_wavelength_id dd01ls
_diffrn_reflns_av_R_equivalents 0.0265
_diffrn_reflns_av_unetI/netI 0.0313
_diffrn_reflns_Laue_measured_fraction_full 0.998
_diffrn_reflns_Laue_measured_fraction_max 0.995
_diffrn_reflns_limit_h_max 15
_diffrn_reflns_limit_h_min -15
_diffrn_reflns_limit_k_max 17
_diffrn_reflns_limit_k_min -17
_diffrn_reflns_limit_l_max 14
_diffrn_reflns_limit_l_min -16
_diffrn_reflns_number 21000
_diffrn_reflns_point_group_measured_fraction_full 0.995
_diffrn_reflns_point_group_measured_fraction_max 0.987
_diffrn_reflns_theta_full 25.242
_diffrn_reflns_theta_max 28.302
_diffrn_reflns_theta_min 2.591
_exptl_absorpt_coefficient_mu 0.841
_exptl_absorpt_correction_T_max 0.7457
_exptl_absorpt_correction_T_min 0.6863
_exptl_absorpt_correction_type multi-scan
_exptl_absorpt_process_details 'SADABS V2014/7 (Krause et al., 2015)'
_exptl_crystal_colour yellow
_exptl_crystal_density_diffrn 1.633
_exptl_crystal_density_method 'not measured'
_exptl_crystal_description tablet
_exptl_crystal_F_000 840
_exptl_crystal_id dd01ls
_exptl_crystal_preparation
; 
The data crystal was mounted using oil (Parantone-N, Exxon) to a 
0.3 mm cryo-loop (Hampton Research) with the (1 0 -3) scattering 
planes roughly normal to the spindle axis. 
;
_exptl_crystal_size_max 0.175
_exptl_crystal_size_mid 0.165
_exptl_crystal_size_min 0.072
_refine_diff_density_max 0.497
_refine_diff_density_min -0.463
_refine_diff_density_rms 0.061
_refine_ls_abs_structure_details 'Flack (1983),  3927 Friedels'
_refine_ls_abs_structure_Flack -0.029(8)
_refine_ls_extinction_coef 0.0123(6)
_refine_ls_extinction_expression Fc^*^=kFc[1+0.001xFc^2^\l^3^/sin(2\q)]^-1/4^
_refine_ls_extinction_method 'SHELXL-2014/7 (Sheldrick 2014'
_refine_ls_goodness_of_fit_ref 1.091
_refine_ls_hydrogen_treatment constr
_refine_ls_matrix_type full
_refine_ls_number_parameters 440
_refine_ls_number_reflns 8294
_refine_ls_number_restraints 1
_refine_ls_restrained_S_all 1.091
_refine_ls_R_factor_all 0.0262
_refine_ls_R_factor_gt 0.0240
_refine_ls_shift/su_max 0.000
_refine_ls_shift/su_mean 0.000
_refine_ls_structure_factor_coef Fsqd
_refine_ls_weighting_details 'w=1/[\s^2^(Fo^2^)+(0.0160P)^2^+0.8629P] where P=(Fo^2^+2Fc^2^)/3'
_refine_ls_weighting_scheme calc
_refine_ls_wR_factor_gt 0.0498
_refine_ls_wR_factor_ref 0.0508
_reflns_Friedel_coverage 0.899
_reflns_Friedel_fraction_full 0.992
_reflns_Friedel_fraction_max 0.977
_reflns_number_gt 8004
_reflns_number_total 8294
_reflns_threshold_expression 'I > 2\s(I)'
_cod_data_source_file ja8b05668_si_003.cif
_cod_data_source_block dd01ls
_cod_depositor_comments
;
The following automatic conversions were performed:

data item '_chemical_absolute_configuration' value 'RM' was changed
to 'rm' in accordance with the
/home/saulius/struct/COD-crude-data/automatic-downloads/DataCite-retrospective/ACS/depositions/lib/dictionaries/cif_core.dic
dictionary named 'cif_core.dic' version 2.4.2 last updated on
2011-04-26.

Automatic conversion script
Id: cif_fix_values 6909 2019-04-08 15:41:33Z antanas 
;
_cod_original_sg_symbol_H-M 'P 21'
_cod_database_code 4132693
_shelx_shelxl_version_number 2014/7
_shelx_space_group_comment
; 
The symmetry employed for this shelxl refinement is uniquely defined 
by the following loop, which should always be used as a source of 
symmetry information in preference to the above space-group names. 
They are only intended as comments. 
;
_shelx_estimated_absorpt_t_min 0.867
_shelx_estimated_absorpt_t_max 0.942

loop_
_space_group_symop_operation_xyz
'x, y, z'
'-x, y+1/2, -z'

loop_
_atom_site_label
_atom_site_type_symbol
_atom_site_fract_x
_atom_site_fract_y
_atom_site_fract_z
_atom_site_U_iso_or_equiv
_atom_site_adp_type
_atom_site_occupancy
_atom_site_site_symmetry_order
_atom_site_calc_flag
_atom_site_refinement_flags_posn
_atom_site_refinement_flags_adp
Pd1 Pd 0.26851(2) 0.60467(2) 0.47882(2) 0.00988(6) Uani 1 1 d . .
S1 S 0.40580(7) 0.48817(5) 0.47042(6) 0.00925(14) Uani 1 1 d . .
F1 F 0.7730(2) 0.44635(17) 0.3340(2) 0.0371(6) Uani 1 1 d . .
F2 F 0.7758(2) 0.6028(2) 0.27715(17) 0.0366(5) Uani 1 1 d . .
F3 F 0.9237(2) 0.5480(2) 0.4332(2) 0.0351(6) Uani 1 1 d . .
O1 O 0.3824(2) 0.42851(16) 0.36236(17) 0.0128(4) Uani 1 1 d . .
O2 O 0.5913(2) 0.72547(17) 0.74859(18) 0.0145(4) Uani 1 1 d . .
O3 O 0.0823(2) 0.50000(19) 0.8386(2) 0.0200(5) Uani 1 1 d . .
O4 O 0.2732(2) 0.38525(18) 0.98353(18) 0.0166(5) Uani 1 1 d . .
O5 O 0.5100(2) 0.41805(17) 1.00856(19) 0.0165(5) Uani 1 1 d . .
O6 O 0.1391(2) 0.70297(17) 0.49511(19) 0.0157(5) Uani 1 1 d . .
O7 O 0.1662(2) 0.8055(2) 0.3606(2) 0.0264(6) Uani 1 1 d . .
O8 O 0.1335(2) 0.55462(17) 0.32831(19) 0.0150(4) Uani 1 1 d . .
O9 O 0.1457(2) 0.39660(19) 0.4083(2) 0.0184(5) Uani 1 1 d . .
N1 N 0.4036(2) 0.66710(19) 0.6235(2) 0.0113(5) Uani 1 1 d . .
C1 C 0.5501(3) 0.5576(2) 0.4982(3) 0.0105(5) Uani 1 1 d . .
C2 C 0.5920(3) 0.6406(2) 0.5769(2) 0.0105(6) Uani 1 1 d . .
C3 C 0.7014(3) 0.6928(2) 0.5866(3) 0.0135(6) Uani 1 1 d . .
H3A H 0.7302 0.7496 0.6394 0.016 Uiso 1 1 calc R U
C4 C 0.7688(3) 0.6624(2) 0.5199(3) 0.0143(6) Uani 1 1 d . .
H4A H 0.8425 0.6992 0.5257 0.017 Uiso 1 1 calc R U
C5 C 0.7278(3) 0.5783(2) 0.4450(3) 0.0127(6) Uani 1 1 d . .
C6 C 0.6181(3) 0.5256(2) 0.4326(3) 0.0125(6) Uani 1 1 d . .
H6A H 0.5900 0.4686 0.3801 0.015 Uiso 1 1 calc R U
C7 C 0.8001(3) 0.5438(2) 0.3728(3) 0.0166(6) Uani 1 1 d . .
C8 C 0.5222(3) 0.6764(2) 0.6480(2) 0.0114(6) Uani 1 1 d . .
C9 C 0.5010(3) 0.7701(2) 0.7919(3) 0.0163(6) Uani 1 1 d . .
H9A H 0.4898 0.8452 0.7742 0.020 Uiso 1 1 calc R U
H9B H 0.5293 0.7601 0.8780 0.020 Uiso 1 1 calc R U
C10 C 0.3778(3) 0.7107(2) 0.7252(3) 0.0131(6) Uani 1 1 d . .
H10A H 0.3053 0.7601 0.6956 0.016 Uiso 1 1 calc R U
C11 C 0.3498(3) 0.6242(2) 0.7948(2) 0.0131(6) Uani 1 1 d . .
C12 C 0.2254(2) 0.6069(3) 0.7818(2) 0.0145(5) Uani 1 1 d . .
H12A H 0.1592 0.6491 0.7304 0.017 Uiso 1 1 calc R U
C13 C 0.1994(3) 0.5267(2) 0.8455(3) 0.0144(6) Uani 1 1 d . .
C14 C 0.2975(3) 0.4659(2) 0.9225(3) 0.0138(6) Uani 1 1 d . .
C15 C 0.4215(3) 0.4832(2) 0.9333(2) 0.0119(6) Uani 1 1 d . .
C16 C 0.4475(3) 0.5624(2) 0.8692(3) 0.0124(6) Uani 1 1 d . .
H16A H 0.5315 0.5742 0.8762 0.015 Uiso 1 1 calc R U
C17 C -0.0227(3) 0.5594(3) 0.7618(3) 0.0247(7) Uani 1 1 d . .
H17A H -0.1013 0.5282 0.7592 0.037 Uiso 1 1 calc R U
H17B H -0.0224 0.5601 0.6824 0.037 Uiso 1 1 calc R U
H17C H -0.0162 0.6306 0.7914 0.037 Uiso 1 1 calc R U
C18 C 0.2355(4) 0.4184(3) 1.0769(3) 0.0231(7) Uani 1 1 d . .
H18A H 0.2197 0.3575 1.1167 0.035 Uiso 1 1 calc R U
H18B H 0.1583 0.4599 1.0435 0.035 Uiso 1 1 calc R U
H18C H 0.3028 0.4602 1.1337 0.035 Uiso 1 1 calc R U
C19 C 0.6369(3) 0.4291(3) 1.0168(3) 0.0210(7) Uani 1 1 d . .
H19A H 0.6906 0.3772 1.0714 0.031 Uiso 1 1 calc R U
H19B H 0.6678 0.4986 1.0458 0.031 Uiso 1 1 calc R U
H19C H 0.6391 0.4191 0.9388 0.031 Uiso 1 1 calc R U
C20 C 0.4499(3) 0.4024(2) 0.5927(3) 0.0121(6) Uani 1 1 d . .
C21 C 0.5615(3) 0.3458(2) 0.6222(3) 0.0140(6) Uani 1 1 d . .
H21A H 0.6170 0.3585 0.5834 0.017 Uiso 1 1 calc R U
C22 C 0.5895(3) 0.2709(2) 0.7093(3) 0.0169(6) Uani 1 1 d . .
H22A H 0.6649 0.2317 0.7300 0.020 Uiso 1 1 calc R U
C23 C 0.5083(3) 0.2520(2) 0.7674(3) 0.0168(6) Uani 1 1 d . .
C24 C 0.3979(3) 0.3108(2) 0.7362(3) 0.0147(6) Uani 1 1 d . .
H24A H 0.3428 0.2993 0.7757 0.018 Uiso 1 1 calc R U
C25 C 0.3674(3) 0.3859(2) 0.6484(3) 0.0122(6) Uani 1 1 d . .
H25A H 0.2918 0.4250 0.6271 0.015 Uiso 1 1 calc R U
C26 C 0.5396(4) 0.1706(3) 0.8620(3) 0.0257(8) Uani 1 1 d . .
H26A H 0.6286 0.1765 0.9148 0.039 Uiso 1 1 calc R U
H26B H 0.5238 0.1017 0.8257 0.039 Uiso 1 1 calc R U
H26C H 0.4868 0.1807 0.9072 0.039 Uiso 1 1 calc R U
C27 C 0.1062(3) 0.7783(2) 0.4186(3) 0.0149(6) Uani 1 1 d . .
C28 C -0.0180(3) 0.8277(3) 0.4038(3) 0.0224(7) Uani 1 1 d . .
H28A H -0.0268 0.8940 0.3626 0.034 Uiso 1 1 calc R U
H28B H -0.0203 0.8396 0.4815 0.034 Uiso 1 1 calc R U
H28C H -0.0873 0.7816 0.3578 0.034 Uiso 1 1 calc R U
C29 C 0.0990(3) 0.4580(2) 0.3266(3) 0.0149(6) Uani 1 1 d . .
C30 C -0.0055(3) 0.4251(3) 0.2131(3) 0.0234(7) Uani 1 1 d . .
H30A H -0.0451 0.3619 0.2266 0.035 Uiso 1 1 calc R U
H30B H 0.0293 0.4116 0.1535 0.035 Uiso 1 1 calc R U
H30C H -0.0686 0.4804 0.1855 0.035 Uiso 1 1 calc R U
Cl1 Cl 0.09761(12) 0.74415(13) 0.04451(11) 0.0597(4) Uani 1 1 d . .
Cl2 Cl -0.14439(11) 0.64833(8) 0.00175(9) 0.0398(2) Uani 1 1 d . .
C31 C -0.0160(4) 0.7189(3) 0.1049(3) 0.0316(9) Uani 1 1 d . .
H31A H -0.0470 0.7851 0.1243 0.038 Uiso 1 1 calc R U
H31B H 0.0229 0.6784 0.1785 0.038 Uiso 1 1 calc R U

loop_
_atom_site_aniso_label
_atom_site_aniso_U_11
_atom_site_aniso_U_22
_atom_site_aniso_U_33
_atom_site_aniso_U_23
_atom_site_aniso_U_13
_atom_site_aniso_U_12
Pd1 0.01138(10) 0.01017(9) 0.00863(9) 0.00099(10) 0.00450(7) 0.00225(10)
S1 0.0099(3) 0.0095(3) 0.0089(3) -0.0003(3) 0.0043(3) 0.0005(3)
F1 0.0451(15) 0.0230(11) 0.0651(16) -0.0209(11) 0.0453(13) -0.0130(10)
F2 0.0560(13) 0.0382(11) 0.0313(10) 0.0142(14) 0.0341(10) 0.0179(16)
F3 0.0160(11) 0.0586(15) 0.0348(13) -0.0108(11) 0.0145(10) 0.0017(10)
O1 0.0134(11) 0.0153(10) 0.0099(10) -0.0036(8) 0.0049(8) -0.0025(8)
O2 0.0201(12) 0.0139(10) 0.0104(10) -0.0040(8) 0.0068(9) -0.0033(9)
O3 0.0106(11) 0.0296(13) 0.0182(11) 0.0055(10) 0.0038(9) -0.0002(10)
O4 0.0190(12) 0.0169(10) 0.0166(10) 0.0032(9) 0.0099(9) -0.0020(9)
O5 0.0140(11) 0.0187(11) 0.0157(10) 0.0061(9) 0.0046(9) 0.0023(9)
O6 0.0166(12) 0.0171(11) 0.0154(10) 0.0028(9) 0.0083(9) 0.0054(9)
O7 0.0233(14) 0.0260(13) 0.0381(15) 0.0129(12) 0.0207(12) 0.0068(11)
O8 0.0128(11) 0.0166(11) 0.0128(10) 0.0006(9) 0.0021(8) 0.0013(9)
O9 0.0163(12) 0.0174(12) 0.0221(12) 0.0026(10) 0.0080(10) -0.0003(10)
N1 0.0172(13) 0.0092(11) 0.0080(11) 0.0009(9) 0.0056(10) 0.0027(10)
C1 0.0116(14) 0.0089(12) 0.0105(13) 0.0025(11) 0.0037(11) 0.0000(11)
C2 0.0142(14) 0.0088(12) 0.0093(13) 0.0016(10) 0.0053(11) 0.0021(10)
C3 0.0162(15) 0.0117(14) 0.0112(13) 0.0014(11) 0.0039(11) -0.0010(12)
C4 0.0132(15) 0.0124(15) 0.0172(15) 0.0046(12) 0.0060(12) -0.0002(12)
C5 0.0137(14) 0.0115(16) 0.0141(13) 0.0032(10) 0.0068(11) 0.0032(10)
C6 0.0155(15) 0.0108(13) 0.0119(13) 0.0012(11) 0.0059(11) 0.0004(11)
C7 0.0170(16) 0.0147(15) 0.0220(16) -0.0001(12) 0.0116(13) -0.0018(12)
C8 0.0182(15) 0.0076(12) 0.0078(13) 0.0021(10) 0.0045(11) 0.0018(11)
C9 0.0272(18) 0.0121(14) 0.0132(14) -0.0020(11) 0.0118(13) -0.0013(12)
C10 0.0197(16) 0.0126(14) 0.0096(13) -0.0008(11) 0.0085(12) 0.0025(12)
C11 0.0219(15) 0.0119(18) 0.0083(11) -0.0006(10) 0.0090(11) 0.0017(11)
C12 0.0168(13) 0.0164(12) 0.0105(11) 0.0018(17) 0.0055(9) 0.0051(18)
C13 0.0122(15) 0.0204(15) 0.0108(13) -0.0027(12) 0.0046(11) -0.0018(12)
C14 0.0192(16) 0.0129(14) 0.0098(13) -0.0004(11) 0.0060(12) -0.0019(12)
C15 0.0133(15) 0.0129(13) 0.0087(12) 0.0004(11) 0.0033(11) -0.0007(11)
C16 0.0148(15) 0.0139(12) 0.0095(13) -0.0020(11) 0.0059(11) -0.0015(11)
C17 0.0141(16) 0.0335(18) 0.0248(17) 0.0044(15) 0.0057(14) 0.0061(14)
C18 0.032(2) 0.0258(17) 0.0155(15) 0.0025(13) 0.0136(14) -0.0004(15)
C19 0.0130(16) 0.0248(17) 0.0240(17) 0.0070(14) 0.0060(13) 0.0033(13)
C20 0.0149(15) 0.0107(14) 0.0096(13) -0.0007(11) 0.0038(11) -0.0009(11)
C21 0.0134(15) 0.0145(14) 0.0141(14) 0.0008(11) 0.0054(12) 0.0012(12)
C22 0.0160(16) 0.0160(15) 0.0163(15) 0.0017(12) 0.0037(12) 0.0030(12)
C23 0.0223(17) 0.0121(14) 0.0125(14) -0.0002(12) 0.0031(12) -0.0020(12)
C24 0.0198(16) 0.0143(14) 0.0118(13) -0.0023(12) 0.0080(12) -0.0043(12)
C25 0.0139(15) 0.0101(13) 0.0130(13) -0.0018(11) 0.0058(11) -0.0007(11)
C26 0.033(2) 0.0204(17) 0.0197(17) 0.0091(14) 0.0061(15) 0.0010(15)
C27 0.0144(16) 0.0109(14) 0.0196(16) -0.0009(12) 0.0070(13) 0.0011(12)
C28 0.0197(17) 0.0202(16) 0.0306(19) 0.0070(14) 0.0132(15) 0.0048(14)
C29 0.0114(15) 0.0197(16) 0.0159(15) -0.0017(12) 0.0078(12) 0.0028(12)
C30 0.0185(17) 0.0273(18) 0.0206(16) -0.0067(14) 0.0036(14) -0.0031(14)
Cl1 0.0340(6) 0.1032(11) 0.0351(6) 0.0180(7) 0.0061(5) -0.0082(7)
Cl2 0.0406(6) 0.0334(5) 0.0339(5) 0.0015(4) 0.0021(4) -0.0029(4)
C31 0.031(2) 0.035(2) 0.0230(18) 0.0046(16) 0.0036(16) 0.0017(17)

loop_
_atom_type_symbol
_atom_type_description
_atom_type_scat_dispersion_real
_atom_type_scat_dispersion_imag
_atom_type_scat_source
C C 0.0033 0.0016 'International Tables Vol C Tables 4.2.6.8 and 6.1.1.4'
H H 0.0000 0.0000 'International Tables Vol C Tables 4.2.6.8 and 6.1.1.4'
N N 0.0061 0.0033 'International Tables Vol C Tables 4.2.6.8 and 6.1.1.4'
O O 0.0106 0.0060 'International Tables Vol C Tables 4.2.6.8 and 6.1.1.4'
F F 0.0171 0.0103 'International Tables Vol C Tables 4.2.6.8 and 6.1.1.4'
S S 0.1246 0.1234 'International Tables Vol C Tables 4.2.6.8 and 6.1.1.4'
Cl Cl 0.1484 0.1585 'International Tables Vol C Tables 4.2.6.8 and 6.1.1.4'
Pd Pd -0.9988 1.0072 'International Tables Vol C Tables 4.2.6.8 and 6.1.1.4'

loop_
_exptl_crystal_face_index_h
_exptl_crystal_face_index_k
_exptl_crystal_face_index_l
_exptl_crystal_face_perp_dist
0.00 0.00 1.00 0.0280
0.00 0.00 -1.00 0.0350
1.00 0.00 0.00 0.0370
-1.00 0.00 0.00 0.0710
0.00 1.00 0.00 0.0680
0.00 -1.00 0.00 0.0810
-1.00 -1.00 1.00 0.0550

loop_
_geom_angle_atom_site_label_1
_geom_angle_atom_site_label_2
_geom_angle_atom_site_label_3
_geom_angle
O8 Pd1 N1 175.03(10)
O8 Pd1 O6 87.60(9)
N1 Pd1 O6 90.35(10)
O8 Pd1 S1 92.78(7)
N1 Pd1 S1 89.64(7)
O6 Pd1 S1 175.25(7)
O1 S1 C20 109.44(13)
O1 S1 C1 105.29(13)
C20 S1 C1 102.21(14)
O1 S1 Pd1 121.06(9)
C20 S1 Pd1 110.90(10)
C1 S1 Pd1 106.05(10)
C8 O2 C9 105.8(2)
C13 O3 C17 117.8(3)
C14 O4 C18 113.6(2)
C15 O5 C19 117.2(2)
C27 O6 Pd1 114.4(2)
C29 O8 Pd1 116.3(2)
C8 N1 C10 107.8(2)
C8 N1 Pd1 128.8(2)
C10 N1 Pd1 123.4(2)
C6 C1 C2 120.7(3)
C6 C1 S1 115.4(2)
C2 C1 S1 123.9(2)
C3 C2 C1 119.1(3)
C3 C2 C8 118.8(3)
C1 C2 C8 122.1(3)
C2 C3 C4 120.6(3)
C2 C3 H3A 119.7
C4 C3 H3A 119.7
C5 C4 C3 119.5(3)
C5 C4 H4A 120.3
C3 C4 H4A 120.3
C4 C5 C6 121.1(3)
C4 C5 C7 120.3(3)
C6 C5 C7 118.6(3)
C1 C6 C5 119.0(3)
C1 C6 H6A 120.5
C5 C6 H6A 120.5
F3 C7 F2 106.4(3)
F3 C7 F1 106.8(3)
F2 C7 F1 106.3(3)
F3 C7 C5 112.1(3)
F2 C7 C5 112.2(3)
F1 C7 C5 112.6(3)
N1 C8 O2 117.0(3)
N1 C8 C2 127.4(3)
O2 C8 C2 115.6(3)
O2 C9 C10 104.4(2)
O2 C9 H9A 110.9
C10 C9 H9A 110.9
O2 C9 H9B 110.9
C10 C9 H9B 110.9
H9A C9 H9B 108.9
N1 C10 C11 110.5(2)
N1 C10 C9 101.0(2)
C11 C10 C9 114.8(3)
N1 C10 H10A 110.0
C11 C10 H10A 110.0
C9 C10 H10A 110.0
C16 C11 C12 120.9(3)
C16 C11 C10 119.9(3)
C12 C11 C10 119.2(3)
C11 C12 C13 119.2(3)
C11 C12 H12A 120.4
C13 C12 H12A 120.4
O3 C13 C14 114.7(3)
O3 C13 C12 125.1(3)
C14 C13 C12 120.2(3)
O4 C14 C13 120.9(3)
O4 C14 C15 119.1(3)
C13 C14 C15 120.0(3)
O5 C15 C16 124.6(3)
O5 C15 C14 115.5(3)
C16 C15 C14 119.9(3)
C11 C16 C15 119.8(3)
C11 C16 H16A 120.1
C15 C16 H16A 120.1
O3 C17 H17A 109.5
O3 C17 H17B 109.5
H17A C17 H17B 109.5
O3 C17 H17C 109.5
H17A C17 H17C 109.5
H17B C17 H17C 109.5
O4 C18 H18A 109.5
O4 C18 H18B 109.5
H18A C18 H18B 109.5
O4 C18 H18C 109.5
H18A C18 H18C 109.5
H18B C18 H18C 109.5
O5 C19 H19A 109.5
O5 C19 H19B 109.5
H19A C19 H19B 109.5
O5 C19 H19C 109.5
H19A C19 H19C 109.5
H19B C19 H19C 109.5
C25 C20 C21 121.9(3)
C25 C20 S1 119.4(2)
C21 C20 S1 118.4(2)
C22 C21 C20 118.7(3)
C22 C21 H21A 120.7
C20 C21 H21A 120.7
C21 C22 C23 121.0(3)
C21 C22 H22A 119.5
C23 C22 H22A 119.5
C24 C23 C22 118.7(3)
C24 C23 C26 120.6(3)
C22 C23 C26 120.7(3)
C25 C24 C23 121.2(3)
C25 C24 H24A 119.4
C23 C24 H24A 119.4
C20 C25 C24 118.5(3)
C20 C25 H25A 120.8
C24 C25 H25A 120.8
C23 C26 H26A 109.5
C23 C26 H26B 109.5
H26A C26 H26B 109.5
C23 C26 H26C 109.5
H26A C26 H26C 109.5
H26B C26 H26C 109.5
O7 C27 O6 124.4(3)
O7 C27 C28 122.2(3)
O6 C27 C28 113.4(3)
C27 C28 H28A 109.5
C27 C28 H28B 109.5
H28A C28 H28B 109.5
C27 C28 H28C 109.5
H28A C28 H28C 109.5
H28B C28 H28C 109.5
O9 C29 O8 124.7(3)
O9 C29 C30 121.0(3)
O8 C29 C30 114.3(3)
C29 C30 H30A 109.5
C29 C30 H30B 109.5
H30A C30 H30B 109.5
C29 C30 H30C 109.5
H30A C30 H30C 109.5
H30B C30 H30C 109.5
Cl1 C31 Cl2 109.8(2)
Cl1 C31 H31A 109.7
Cl2 C31 H31A 109.7
Cl1 C31 H31B 109.7
Cl2 C31 H31B 109.7
H31A C31 H31B 108.2

loop_
_geom_bond_atom_site_label_1
_geom_bond_atom_site_label_2
_geom_bond_distance
Pd1 O8 2.007(2)
Pd1 N1 2.021(3)
Pd1 O6 2.026(2)
Pd1 S1 2.2132(7)
S1 O1 1.469(2)
S1 C20 1.777(3)
S1 C1 1.800(3)
F1 C7 1.337(4)
F2 C7 1.338(4)
F3 C7 1.326(4)
O2 C8 1.342(4)
O2 C9 1.460(4)
O3 C13 1.362(4)
O3 C17 1.433(4)
O4 C14 1.375(4)
O4 C18 1.443(4)
O5 C15 1.367(4)
O5 C19 1.432(4)
O6 C27 1.303(4)
O7 C27 1.223(4)
O8 C29 1.306(4)
O9 C29 1.228(4)
N1 C8 1.285(4)
N1 C10 1.504(4)
C1 C6 1.389(4)
C1 C2 1.398(4)
C2 C3 1.392(4)
C2 C8 1.475(4)
C3 C4 1.389(4)
C3 H3A 0.9500
C4 C5 1.383(4)
C4 H4A 0.9500
C5 C6 1.391(4)
C5 C7 1.504(4)
C6 H6A 0.9500
C9 C10 1.539(5)
C9 H9A 0.9900
C9 H9B 0.9900
C10 C11 1.517(4)
C10 H10A 1.0000
C11 C16 1.393(4)
C11 C12 1.396(4)
C12 C13 1.400(5)
C12 H12A 0.9500
C13 C14 1.399(4)
C14 C15 1.400(4)
C15 C16 1.393(4)
C16 H16A 0.9500
C17 H17A 0.9800
C17 H17B 0.9800
C17 H17C 0.9800
C18 H18A 0.9800
C18 H18B 0.9800
C18 H18C 0.9800
C19 H19A 0.9800
C19 H19B 0.9800
C19 H19C 0.9800
C20 C25 1.388(4)
C20 C21 1.397(4)
C21 C22 1.386(4)
C21 H21A 0.9500
C22 C23 1.403(5)
C22 H22A 0.9500
C23 C24 1.401(5)
C23 C26 1.504(4)
C24 C25 1.391(4)
C24 H24A 0.9500
C25 H25A 0.9500
C26 H26A 0.9800
C26 H26B 0.9800
C26 H26C 0.9800
C27 C28 1.511(5)
C28 H28A 0.9800
C28 H28B 0.9800
C28 H28C 0.9800
C29 C30 1.508(4)
C30 H30A 0.9800
C30 H30B 0.9800
C30 H30C 0.9800
Cl1 C31 1.770(4)
Cl2 C31 1.780(4)
C31 H31A 0.9900
C31 H31B 0.9900
